data_7213478
loop_
_publ_author_name
'Ernet, Thomas'
'Maulitz, Andreas H.'
'W\"urthwein, Ernst-Ulrich'
'Haufe, G\"unter'

_publ_section_title
;
 Chemical consequences of fluorine substitution. Part 1. Experimental and
 theoretical results on Diels--Alder reactions of \a- and
 \b-fluorostyrenes&#x2020;
;
_journal_issue 16
_journal_name_full 'Journal of the Chemical Society, Perkin Transactions 1'
_journal_page_first 1929
_journal_paper_doi 10.1039/b102684b
_journal_year 2001
_chemical_formula_sum 'C28.5 H21.5 Cl1.5 F O'
_chemical_formula_weight 452.13
_chemical_name_systematic
; 
? 
;
_space_group_IT_number 15
_symmetry_cell_setting monoclinic
_symmetry_space_group_name_Hall '-C 2yc'
_symmetry_space_group_name_H-M 'C 1 2/c 1'
_atom_sites_solution_hydrogens geom
_atom_sites_solution_primary direct
_atom_sites_solution_secondary difmap
_audit_creation_method SHELXL
_cell_angle_alpha 90.00
_cell_angle_beta 106.25(1)
_cell_angle_gamma 90.00
_cell_formula_units_Z 8
_cell_length_a 27.440(2)
_cell_length_b 8.192(1)
_cell_length_c 21.428(1)
_cell_measurement_reflns_used 25
_cell_measurement_temperature 293(2)
_cell_measurement_theta_max 42.51
_cell_measurement_theta_min 22.40
_cell_volume 4624.3(7)
_computing_cell_refinement 'Express (Nonius B.V., 1994)'
_computing_data_collection 'Express (Nonius B.V., 1994)'
_computing_data_reduction 'Molen (Fair, 1990)'
_computing_molecular_graphics 'SCHAKAL-92 (Keller 1992)'
_computing_publication_material 'SHELXL-93 (Sheldrick 1993)'
_computing_structure_refinement 'SHELXL-93 (Sheldrick, 1993)'
_computing_structure_solution 'SHELXS-86 (Sheldrick, 1990)'
_diffrn_ambient_temperature 293(2)
_diffrn_measurement_device 'Enraf-Nonius CAD4'
_diffrn_measurement_method '\w/2\q scans'
_diffrn_radiation_monochromator graphite
_diffrn_radiation_source 'fine-focus sealed tube'
_diffrn_radiation_type CuK\a
_diffrn_radiation_wavelength 1.54178
_diffrn_reflns_av_R_equivalents 0.0558
_diffrn_reflns_av_sigmaI/netI 0.0183
_diffrn_reflns_limit_h_max 0
_diffrn_reflns_limit_h_min -34
_diffrn_reflns_limit_k_max 0
_diffrn_reflns_limit_k_min -10
_diffrn_reflns_limit_l_max 26
_diffrn_reflns_limit_l_min -25
_diffrn_reflns_number 4803
_diffrn_reflns_theta_max 74.18
_diffrn_reflns_theta_min 3.36
_diffrn_standards_decay_% 0.8
_diffrn_standards_interval_count 250
_diffrn_standards_interval_time 120
_diffrn_standards_number 3
_exptl_absorpt_coefficient_mu 2.204
_exptl_absorpt_correction_type none
_exptl_crystal_colour colourless
_exptl_crystal_density_diffrn 1.299
_exptl_crystal_description needle
_exptl_crystal_F_000 1880
_exptl_crystal_size_max 0.60
_exptl_crystal_size_mid 0.25
_exptl_crystal_size_min 0.20
_refine_diff_density_max 0.371
_refine_diff_density_min -0.380
_refine_diff_density_rms 0.063
_refine_ls_extinction_coef 0.00080(14)
_refine_ls_extinction_expression Fc^*^=kFc[1+0.001xFc^2^\l^3^/sin(2\q)]^-1/4^
_refine_ls_extinction_method SHELXL
_refine_ls_goodness_of_fit_all 1.032
_refine_ls_goodness_of_fit_obs 1.041
_refine_ls_hydrogen_treatment 'refined as riding atoms'
_refine_ls_matrix_type full
_refine_ls_number_parameters 345
_refine_ls_number_reflns 4700
_refine_ls_number_restraints 120
_refine_ls_restrained_S_all 1.067
_refine_ls_restrained_S_obs 1.035
_refine_ls_R_factor_all 0.0783
_refine_ls_R_factor_obs 0.0653
_refine_ls_shift/esd_max 0.001
_refine_ls_shift/esd_mean 0.000
_refine_ls_structure_factor_coef Fsqd
_refine_ls_weighting_details 'w=1/[\s^2^(Fo^2^)+(0.1333P)^2^+2.6238P] where P=(Fo^2^+2Fc^2^)/3'
_refine_ls_weighting_scheme calc
_refine_ls_wR_factor_all 0.2062
_refine_ls_wR_factor_obs 0.1800
_reflns_number_observed 3847
_reflns_number_total 4703
_reflns_observed_criterion >2sigma(I)
_cod_data_source_file b102684bsup1.cif
_cod_data_source_block haf_165
_cod_depositor_comments
;
The following automatic conversions were performed:

'_refine_ls_weighting_scheme' value 'calc
w=1/[\s^2^(Fo^2^)+(0.1333P)^2^+2.6238P] where P=(Fo^2^+2Fc^2^)/3' was
changed to 'calc'. New tag '_refine_ls_weighting_details' was
created. The value of the new tag was set to
'w=1/[\s^2^(Fo^2^)+(0.1333P)^2^+2.6238P] where P=(Fo^2^+2Fc^2^)/3'.

Automatic conversion script
Id: cif_fix_values 3143 2015-03-26 13:38:13Z robertas 
;
_cod_original_sg_symbol_H-M C2/c
_cod_original_formula_sum 'C28.50 H21.50 Cl1.50 F O'
_cod_database_code 7213478

loop_
_symmetry_equiv_pos_as_xyz
'x, y, z'
'-x, y, -z+1/2'
'x+1/2, y+1/2, z'
'-x+1/2, y+1/2, -z+1/2'
'-x, -y, -z'
'x, -y, z-1/2'
'-x+1/2, -y+1/2, -z'
'x+1/2, -y+1/2, z-1/2'

loop_
_atom_site_aniso_label
_atom_site_aniso_U_11
_atom_site_aniso_U_22
_atom_site_aniso_U_33
_atom_site_aniso_U_23
_atom_site_aniso_U_13
_atom_site_aniso_U_12
O1 0.0358(6) 0.0370(6) 0.0384(6) 0.0026(5) 0.0100(5) -0.0036(5)
C2 0.0383(9) 0.0353(8) 0.0357(8) 0.0005(7) 0.0127(7) -0.0018(7)
C21 0.0371(9) 0.0414(9) 0.0425(9) -0.0036(7) 0.0112(7) -0.0013(7)
C22 0.0424(10) 0.0595(12) 0.0533(12) 0.0039(9) 0.0133(9) -0.0075(9)
C23 0.0400(11) 0.078(2) 0.078(2) -0.0067(13) 0.0171(11) -0.0125(11)
C24 0.0369(10) 0.085(2) 0.0633(14) -0.0082(13) 0.0003(9) 0.0055(11)
C25 0.0525(12) 0.073(2) 0.0533(12) 0.0058(11) 0.0043(10) 0.0107(11)
C26 0.0461(11) 0.0575(12) 0.0493(11) 0.0074(9) 0.0099(8) 0.0018(9)
C3 0.0377(8) 0.0336(9) 0.0412(9) -0.0024(7) 0.0161(7) -0.0017(6)
C4 0.0489(10) 0.0378(9) 0.0507(11) 0.0049(8) 0.0184(8) 0.0037(8)
C5 0.0680(14) 0.0333(9) 0.0701(14) -0.0009(9) 0.0282(11) -0.0023(9)
C6 0.0631(13) 0.0392(10) 0.0649(13) -0.0132(9) 0.0214(11) -0.0108(9)
C7 0.0460(10) 0.0438(10) 0.0452(10) -0.0064(8) 0.0131(8) -0.0075(8)
C8 0.0381(8) 0.0343(8) 0.0396(9) -0.0025(7) 0.0154(7) -0.0028(7)
C9 0.0359(9) 0.0356(9) 0.0375(9) -0.0020(7) 0.0095(7) -0.0002(7)
C91 0.0464(10) 0.0344(8) 0.0367(9) -0.0049(7) 0.0093(7) -0.0001(7)
C92 0.0542(11) 0.0568(12) 0.0432(10) 0.0057(9) 0.0166(9) 0.0028(9)
C93 0.082(2) 0.0669(15) 0.0461(11) 0.0105(11) 0.0206(11) -0.0015(13)
C94 0.086(2) 0.0652(15) 0.0393(11) 0.0052(10) 0.0040(11) 0.0047(13)
C95 0.0606(13) 0.0673(15) 0.0470(11) -0.0058(10) -0.0069(10) 0.0100(11)
C96 0.0478(11) 0.0553(12) 0.0455(11) -0.0033(9) 0.0041(8) -0.0007(9)
C10 0.0391(9) 0.0438(10) 0.0433(10) -0.0023(8) 0.0137(7) 0.0043(7)
C11 0.0405(9) 0.0348(8) 0.0384(9) -0.0081(7) 0.0121(7) -0.0040(7)
C111 0.0404(9) 0.0453(10) 0.0399(9) -0.0040(7) 0.0157(7) 0.0016(7)
C112 0.0632(13) 0.0568(12) 0.0411(10) -0.0081(9) 0.0181(9) -0.0037(10)
C113 0.081(2) 0.075(2) 0.0415(11) -0.0037(10) 0.0251(11) 0.0018(13)
C114 0.0734(15) 0.072(2) 0.0585(13) 0.0115(11) 0.0391(12) 0.0049(12)
C115 0.0648(14) 0.0612(14) 0.0707(15) -0.0001(11) 0.0365(12) -0.0121(11)
C116 0.0480(10) 0.0555(12) 0.0487(11) -0.0071(9) 0.0214(9) -0.0099(9)
F 0.0587(7) 0.0366(6) 0.0501(6) -0.0091(5) 0.0153(5) -0.0056(5)
Cl1 0.134(8) 0.130(8) 0.249(16) 0.008(9) 0.032(9) -0.021(6)
Cl2 0.072(4) 0.254(17) 0.143(6) -0.007(8) 0.027(3) 0.032(6)
Cl3 0.300(19) 0.173(13) 0.175(12) 0.081(10) 0.029(12) -0.029(12)
C 0.131(12) 0.124(11) 0.211(16) -0.008(13) 0.104(13) -0.020(11)
Cl1A 0.160(9) 0.202(14) 0.243(17) -0.056(11) 0.033(10) -0.035(8)
Cl2A 0.174(9) 0.197(14) 0.286(19) 0.055(14) -0.033(10) 0.019(9)
Cl3A 0.223(10) 0.143(5) 0.227(10) 0.054(6) 0.186(10) 0.033(6)
C0A 0.133(12) 0.122(10) 0.210(15) -0.005(12) 0.100(12) -0.022(10)

loop_
_atom_site_label
_atom_site_type_symbol
_atom_site_fract_x
_atom_site_fract_y
_atom_site_fract_z
_atom_site_U_iso_or_equiv
_atom_site_thermal_displace_type
_atom_site_occupancy
_atom_site_calc_flag
_atom_site_refinement_flags
_atom_site_disorder_group
O1 O 0.35312(5) 0.23074(15) 0.95143(6) 0.0371(3) Uani 1 d . .
C2 C 0.34623(7) 0.3320(2) 0.89432(8) 0.0360(4) Uani 1 d . .
C21 C 0.29288(7) 0.3246(2) 0.85138(9) 0.0403(4) Uani 1 d . .
C22 C 0.25645(8) 0.2306(3) 0.86880(11) 0.0517(5) Uani 1 d . .
H22 H 0.26549(8) 0.1691(3) 0.90680(11) 0.062 Uiso 1 calc R .
C23 C 0.20692(9) 0.2283(4) 0.82980(14) 0.0650(6) Uani 1 d . .
H23 H 0.18280(9) 0.1658(4) 0.84195(14) 0.078 Uiso 1 calc R .
C24 C 0.19291(8) 0.3176(4) 0.77323(12) 0.0645(7) Uani 1 d . .
H24 H 0.15953(8) 0.3151(4) 0.74717(12) 0.077 Uiso 1 calc R .
C25 C 0.22856(9) 0.4106(3) 0.75544(12) 0.0618(6) Uani 1 d . .
H25 H 0.21921(9) 0.4714(3) 0.71729(12) 0.074 Uiso 1 calc R .
C26 C 0.27826(8) 0.4140(3) 0.79401(10) 0.0516(5) Uani 1 d . .
H26 H 0.30213(8) 0.4768(3) 0.78145(10) 0.062 Uiso 1 calc R .
C3 C 0.36550(6) 0.4956(2) 0.92561(9) 0.0365(4) Uani 1 d . .
C4 C 0.35340(8) 0.6566(2) 0.90846(10) 0.0449(4) Uani 1 d . .
H4 H 0.32920(8) 0.6833(2) 0.86988(10) 0.054 Uiso 1 calc R .
C5 C 0.37883(9) 0.7770(3) 0.95111(12) 0.0553(5) Uani 1 d . .
H5 H 0.37108(9) 0.8861(3) 0.94100(12) 0.066 Uiso 1 calc R .
C6 C 0.41515(9) 0.7385(3) 1.00789(12) 0.0550(5) Uani 1 d . .
H6 H 0.43137(9) 0.8218(3) 1.03543(12) 0.066 Uiso 1 calc R .
C7 C 0.42802(8) 0.5764(2) 1.02475(10) 0.0449(4) Uani 1 d . .
H7 H 0.45297(8) 0.5499(2) 1.06267(10) 0.054 Uiso 1 calc R .
C8 C 0.40216(6) 0.4569(2) 0.98278(8) 0.0364(4) Uani 1 d . .
C9 C 0.40525(7) 0.2717(2) 0.98329(8) 0.0365(4) Uani 1 d . .
C91 C 0.42325(7) 0.1862(2) 1.04749(9) 0.0396(4) Uani 1 d . .
C92 C 0.38828(9) 0.1343(3) 1.07912(10) 0.0508(5) Uani 1 d . .
H92 H 0.35396(9) 0.1564(3) 1.06115(10) 0.061 Uiso 1 calc R .
C93 C 0.40414(11) 0.0498(3) 1.13728(11) 0.0646(6) Uani 1 d . .
H93 H 0.38039(11) 0.0151(3) 1.15800(11) 0.078 Uiso 1 calc R .
C94 C 0.45440(11) 0.0171(3) 1.16438(11) 0.0661(7) Uani 1 d . .
H94 H 0.46475(11) -0.0406(3) 1.20322(11) 0.079 Uiso 1 calc R .
C95 C 0.48975(10) 0.0695(3) 1.13432(11) 0.0627(6) Uani 1 d . .
H95 H 0.52404(10) 0.0483(3) 1.15307(11) 0.075 Uiso 1 calc R .
C96 C 0.47414(8) 0.1542(3) 1.07571(10) 0.0513(5) Uani 1 d . .
H96 H 0.49811(8) 0.1895(3) 1.05544(10) 0.062 Uiso 1 calc R .
C10 C 0.43141(7) 0.2253(2) 0.93017(9) 0.0416(4) Uani 1 d . .
H10A H 0.46066(7) 0.2941(2) 0.93261(9) 0.050 Uiso 1 calc R .
H10B H 0.44196(7) 0.1118(2) 0.93386(9) 0.050 Uiso 1 calc R .
C11 C 0.38899(7) 0.2560(2) 0.86702(8) 0.0377(4) Uani 1 d . .
C111 C 0.40239(7) 0.3464(2) 0.81281(9) 0.0409(4) Uani 1 d . .
C112 C 0.38427(9) 0.2934(3) 0.74889(10) 0.0530(5) Uani 1 d . .
H112 H 0.36450(9) 0.1995(3) 0.73959(10) 0.064 Uiso 1 calc R .
C113 C 0.39544(11) 0.3794(3) 0.69881(11) 0.0642(6) Uani 1 d . .
H113 H 0.38341(11) 0.3416(3) 0.65633(11) 0.077 Uiso 1 calc R .
C114 C 0.42394(10) 0.5190(3) 0.71112(12) 0.0639(6) Uani 1 d . .
H114 H 0.43103(10) 0.5766(3) 0.67729(12) 0.077 Uiso 1 calc R .
C115 C 0.44192(9) 0.5728(3) 0.77404(12) 0.0620(6) Uani 1 d . .
H115 H 0.46127(9) 0.6677(3) 0.78263(12) 0.074 Uiso 1 calc R .
C116 C 0.43172(8) 0.4882(3) 0.82506(10) 0.0491(5) Uani 1 d . .
H116 H 0.44443(8) 0.5259(3) 0.86744(10) 0.059 Uiso 1 calc R .
F F 0.37026(4) 0.10106(13) 0.84280(5) 0.0484(3) Uani 1 d . .
Cl1 Cl 0.2436(5) 0.5673(15) 0.9845(10) 0.175(6) Uani 0.228(10) d PDU 1
Cl2 Cl 0.2740(3) 0.7715(27) 1.0957(5) 0.157(6) Uani 0.228(10) d PDU 1
Cl3 Cl 0.2301(11) 0.9094(19) 0.9707(9) 0.224(8) Uani 0.228(10) d PDU 1
C C 0.2697(7) 0.7558(15) 1.0132(6) 0.144(6) Uani 0.228(10) d PDU 1
H0A H 0.3025(7) 0.7666(15) 1.0060(6) 0.173 Uiso 0.228(10) d PR 1
Cl1A Cl 0.2746(5) 0.8664(19) 1.0597(11) 0.207(7) Uani 0.272(10) d PDU 2
Cl2A Cl 0.2219(6) 0.8018(21) 0.9281(11) 0.238(8) Uani 0.272(10) d PDU 2
Cl3A Cl 0.2741(5) 0.5460(11) 1.0094(6) 0.173(5) Uani 0.272(10) d PDU 2
C0A C 0.2383(5) 0.7231(13) 1.0068(8) 0.145(6) Uani 0.272(10) d PDU 2
H0AA H 0.2082(5) 0.6987(13) 1.0196(8) 0.173 Uiso 0.272(10) d PR 2

loop_
_atom_type_symbol
_atom_type_description
_atom_type_scat_dispersion_real
_atom_type_scat_dispersion_imag
_atom_type_scat_source
C C 0.0181 0.0091 'International Tables Vol C Tables 4.2.6.8 and 6.1.1.4'
H H 0.0000 0.0000 'International Tables Vol C Tables 4.2.6.8 and 6.1.1.4'
O O 0.0492 0.0322 'International Tables Vol C Tables 4.2.6.8 and 6.1.1.4'
F F 0.0727 0.0534 'International Tables Vol C Tables 4.2.6.8 and 6.1.1.4'
Cl Cl 0.3639 0.7018 'International Tables Vol C Tables 4.2.6.8 and 6.1.1.4'

loop_
_geom_angle_atom_site_label_1
_geom_angle_atom_site_label_2
_geom_angle_atom_site_label_3
_geom_angle
_geom_angle_site_symmetry_1
_geom_angle_site_symmetry_3
C9 O1 C2 98.33(12) . .
O1 C2 C21 111.77(14) . .
O1 C2 C3 100.65(13) . .
C21 C2 C3 117.69(15) . .
O1 C2 C11 98.77(13) . .
C21 C2 C11 117.20(14) . .
C3 C2 C11 107.91(14) . .
C26 C21 C22 118.5(2) . .
C26 C21 C2 120.9(2) . .
C22 C21 C2 120.6(2) . .
C23 C22 C21 120.2(2) . .
C24 C23 C22 120.7(2) . .
C23 C24 C25 119.6(2) . .
C24 C25 C26 120.3(2) . .
C25 C26 C21 120.7(2) . .
C4 C3 C8 120.9(2) . .
C4 C3 C2 133.8(2) . .
C8 C3 C2 105.28(14) . .
C3 C4 C5 117.5(2) . .
C6 C5 C4 121.6(2) . .
C5 C6 C7 121.0(2) . .
C8 C7 C6 117.3(2) . .
C7 C8 C3 121.7(2) . .
C7 C8 C9 133.2(2) . .
C3 C8 C9 105.08(15) . .
O1 C9 C91 110.77(14) . .
O1 C9 C8 100.54(13) . .
C91 C9 C8 118.45(15) . .
O1 C9 C10 101.36(13) . .
C91 C9 C10 117.20(15) . .
C8 C9 C10 105.98(15) . .
C96 C91 C92 118.7(2) . .
C96 C91 C9 121.5(2) . .
C92 C91 C9 119.7(2) . .
C93 C92 C91 120.4(2) . .
C94 C93 C92 120.4(2) . .
C93 C94 C95 120.1(2) . .
C94 C95 C96 119.9(2) . .
C91 C96 C95 120.4(2) . .
C11 C10 C9 102.32(14) . .
F C11 C111 107.47(14) . .
F C11 C10 106.51(15) . .
C111 C11 C10 118.1(2) . .
F C11 C2 105.01(13) . .
C111 C11 C2 117.31(15) . .
C10 C11 C2 101.34(13) . .
C112 C111 C116 118.3(2) . .
C112 C111 C11 120.6(2) . .
C116 C111 C11 121.1(2) . .
C113 C112 C111 120.6(2) . .
C114 C113 C112 120.9(2) . .
C113 C114 C115 119.1(2) . .
C114 C115 C116 121.1(2) . .
C115 C116 C111 120.0(2) . .
Cl3 Cl1 C 84.5(14) 7_567 7_567
Cl3 Cl1 C 53.3(11) 7_567 .
C Cl1 C 37.9(12) 7_567 .
Cl3 Cl1 Cl2 125.1(14) 7_567 7_567
C Cl1 Cl2 54.6(7) 7_567 7_567
C Cl1 Cl2 73.2(6) . 7_567
C Cl2 Cl3 42.5(6) . 7_567
C Cl2 Cl1 44.5(7) . 7_567
Cl3 Cl2 Cl1 86.0(7) 7_567 7_567
Cl1 Cl3 C 89.8(14) 7_567 7_567
Cl1 Cl3 C 58.9(13) 7_567 .
C Cl3 C 38.1(13) 7_567 .
Cl1 Cl3 Cl2 131.7(20) 7_567 7_567
C Cl3 Cl2 57.5(8) 7_567 7_567
C Cl3 Cl2 75.2(8) . 7_567
C C Cl3 88.7(16) 7_567 7_567
C C Cl1 83.3(18) 7_567 7_567
Cl3 C Cl1 155.9(19) 7_567 7_567
C C Cl1 58.8(13) 7_567 .
Cl3 C Cl1 36.9(9) 7_567 .
Cl1 C Cl1 142.1(12) 7_567 .
C C Cl3 53.2(12) 7_567 .
Cl3 C Cl3 141.9(13) 7_567 .
Cl1 C Cl3 36.6(9) 7_567 .
Cl1 C Cl3 108.7(7) . .
C C Cl2 108.2(17) 7_567 .
Cl3 C Cl2 80.0(9) 7_567 .
Cl1 C Cl2 81.0(8) 7_567 .
Cl1 C Cl2 109.2(6) . .
Cl3 C Cl2 109.4(7) . .
Cl2A Cl1A C0A 72.1(9) 7_567 7_567
Cl2A Cl1A C0A 56.9(10) 7_567 .
C0A Cl1A C0A 30.9(11) 7_567 .
Cl2A Cl1A Cl3A 122.0(11) 7_567 7_567
C0A Cl1A Cl3A 61.2(10) 7_567 7_567
C0A Cl1A Cl3A 65.4(6) . 7_567
Cl1A Cl2A C0A 72.8(11) 7_567 7_567
Cl1A Cl2A C0A 58.1(13) 7_567 .
C0A Cl2A C0A 30.9(12) 7_567 .
Cl1A Cl2A Cl3A 123.6(21) 7_567 7_567
C0A Cl2A Cl3A 62.4(10) 7_567 7_567
C0A Cl2A Cl3A 66.0(9) . 7_567
C0A Cl3A Cl2A 50.8(7) . 7_567
C0A Cl3A Cl1A 51.3(7) . 7_567
Cl2A Cl3A Cl1A 102.0(7) 7_567 7_567
C0A Cl3A C0A 27.5(9) . 7_567
Cl2A Cl3A C0A 55.3(5) 7_567 7_567
Cl1A Cl3A C0A 54.8(6) 7_567 7_567
C0A C0A Cl2A 88.1(16) 7_567 7_567
C0A C0A Cl1A 86.0(23) 7_567 7_567
Cl2A C0A Cl1A 134.1(10) 7_567 7_567
C0A C0A Cl1A 63.1(18) 7_567 .
Cl2A C0A Cl1A 50.3(6) 7_567 .
Cl1A C0A Cl1A 149.1(11) 7_567 .
C0A C0A Cl2A 61.0(18) 7_567 .
Cl2A C0A Cl2A 149.1(12) 7_567 .
Cl1A C0A Cl2A 49.9(8) 7_567 .
Cl1A C0A Cl2A 109.1(6) . .
C0A C0A Cl3A 88.2(14) 7_567 .
Cl2A C0A Cl3A 66.8(7) 7_567 .
Cl1A C0A Cl3A 67.5(7) 7_567 .
Cl1A C0A Cl3A 109.0(6) . .
Cl2A C0A Cl3A 109.2(6) . .
C0A C0A Cl3A 64.3(12) 7_567 7_567
Cl2A C0A Cl3A 109.8(10) 7_567 7_567
Cl1A C0A Cl3A 108.2(16) 7_567 7_567
Cl1A C0A Cl3A 59.8(7) . 7_567
Cl2A C0A Cl3A 58.7(10) . 7_567
Cl3A C0A Cl3A 152.5(9) . 7_567

loop_
_geom_bond_atom_site_label_1
_geom_bond_atom_site_label_2
_geom_bond_distance
_geom_bond_site_symmetry_2
O1 C9 1.441(2) .
O1 C2 1.446(2) .
C2 C21 1.496(2) .
C2 C3 1.526(2) .
C2 C11 1.578(2) .
C21 C26 1.390(3) .
C21 C22 1.393(3) .
C22 C23 1.382(3) .
C23 C24 1.375(4) .
C24 C25 1.375(4) .
C25 C26 1.383(3) .
C3 C4 1.384(3) .
C3 C8 1.387(3) .
C4 C5 1.392(3) .
C5 C6 1.376(3) .
C6 C7 1.395(3) .
C7 C8 1.384(3) .
C8 C9 1.520(2) .
C9 C91 1.499(2) .
C9 C10 1.553(2) .
C91 C96 1.383(3) .
C91 C92 1.388(3) .
C92 C93 1.385(3) .
C93 C94 1.365(4) .
C94 C95 1.374(4) .
C95 C96 1.394(3) .
C10 C11 1.539(3) .
C11 F 1.412(2) .
C11 C111 1.507(3) .
C111 C112 1.389(3) .
C111 C116 1.396(3) .
C112 C113 1.388(3) .
C113 C114 1.369(4) .
C114 C115 1.372(4) .
C115 C116 1.388(3) .
Cl1 Cl3 1.04(2) 7_567
Cl1 C 1.50(2) 7_567
Cl1 C 1.740(8) .
Cl1 Cl2 2.11(2) 7_567
Cl2 C 1.744(8) .
Cl2 Cl3 2.04(2) 7_567
Cl2 Cl1 2.11(2) 7_567
Cl3 Cl1 1.04(2) 7_567
Cl3 C 1.40(2) 7_567
Cl3 C 1.743(8) .
Cl3 Cl2 2.04(2) 7_567
C C 1.08(3) 7_567
C Cl3 1.40(2) 7_567
C Cl1 1.50(2) 7_567
Cl1A Cl2A 1.40(2) 7_567
Cl1A C0A 1.55(3) 7_567
Cl1A C0A 1.739(8) .
Cl1A Cl3A 1.84(2) 7_567
Cl2A Cl1A 1.40(2) 7_567
Cl2A C0A 1.53(3) 7_567
Cl2A C0A 1.743(8) .
Cl2A Cl3A 1.81(2) 7_567
Cl3A C0A 1.744(8) .
Cl3A Cl2A 1.81(2) 7_567
Cl3A Cl1A 1.84(2) 7_567
Cl3A C0A 1.94(2) 7_567
C0A C0A 0.89(3) 7_567
C0A Cl2A 1.53(3) 7_567
C0A Cl1A 1.55(3) 7_567
C0A Cl3A 1.94(2) 7_567
